data_7101369
loop_
_publ_author_name
R.Frohlich
M.Ravikanth
'Iti Gupta'

_publ_section_title
;
Synthesis of Functionalized Thia Analogues of Phlorins
and Covalently Linked Phlorin-Porphyrin Dyads
;
_journal_issue 35
_journal_name_full 'Chemical Communications'
_journal_paper_doi 10.1039/b607013b
_journal_year 2006
_chemical_formula_sum 'C48 H38 N2 S2'
_chemical_formula_weight 706.92
_chemical_name_systematic
;
?
;
_space_group_IT_number 14
_symmetry_cell_setting monoclinic
_symmetry_space_group_name_Hall '-P 2yn'
_symmetry_space_group_name_H-M 'P 1 21/n 1'
_atom_sites_solution_hydrogens geom
_atom_sites_solution_primary direct
_atom_sites_solution_secondary difmap
_audit_creation_method SHELXL-97
_cell_angle_alpha 90.00
_cell_angle_beta 98.78(1)
_cell_angle_gamma 90.00
_cell_formula_units_Z 4
_cell_length_a 8.990(1)
_cell_length_b 16.034(1)
_cell_length_c 25.816(1)
_cell_measurement_temperature 198(2)
_cell_volume 3677.7(5)
_computing_cell_refinement 'Collect (Nonius B.V., 1998)'
_computing_data_collection 'Collect (Nonius B.V., 1998)'
_computing_data_reduction 'Denzo-SMN (Otwinowski & Minor, 1997)'
_computing_molecular_graphics 'SCHAKAL (Keller, 1997)'
_computing_publication_material 'SHELXL-97 (Sheldrick, 1997)'
_computing_structure_refinement 'SHELXL-97 (Sheldrick, 1997)'
_computing_structure_solution 'SHELXS-97 (Sheldrick, 1990)'
_diffrn_ambient_temperature 198(2)
_diffrn_measured_fraction_theta_full 0.998
_diffrn_measured_fraction_theta_max 0.998
_diffrn_measurement_device_type 'Nonius KappaCCD'
_diffrn_measurement_method '\w and \f scans'
_diffrn_radiation_monochromator graphite
_diffrn_radiation_source 'rotating anode Nonius FR591'
_diffrn_radiation_type MoK\a
_diffrn_radiation_wavelength 0.71073
_diffrn_reflns_av_R_equivalents 0.0500
_diffrn_reflns_av_sigmaI/netI 0.0543
_diffrn_reflns_limit_h_max 8
_diffrn_reflns_limit_h_min -10
_diffrn_reflns_limit_k_max 17
_diffrn_reflns_limit_k_min -19
_diffrn_reflns_limit_l_max 30
_diffrn_reflns_limit_l_min -30
_diffrn_reflns_number 19039
_diffrn_reflns_theta_full 25.00
_diffrn_reflns_theta_max 25.00
_diffrn_reflns_theta_min 2.04
_exptl_absorpt_coefficient_mu 0.183
_exptl_absorpt_correction_T_max 0.9909
_exptl_absorpt_correction_T_min 0.9388
_exptl_absorpt_correction_type empirical
_exptl_absorpt_process_details 'SORTAV (Blessing, 1995 & 1997)'
_exptl_crystal_colour 'dark brown'
_exptl_crystal_density_diffrn 1.277
_exptl_crystal_density_method 'not measured'
_exptl_crystal_description needle
_exptl_crystal_F_000 1488
_exptl_crystal_size_max 0.35
_exptl_crystal_size_mid 0.15
_exptl_crystal_size_min 0.05
_refine_diff_density_max 0.874
_refine_diff_density_min -0.606
_refine_diff_density_rms 0.053
_refine_ls_extinction_method none
_refine_ls_goodness_of_fit_ref 1.021
_refine_ls_hydrogen_treatment riding
_refine_ls_matrix_type full
_refine_ls_number_parameters 492
_refine_ls_number_reflns 6457
_refine_ls_number_restraints 12
_refine_ls_restrained_S_all 1.023
_refine_ls_R_factor_all 0.0945
_refine_ls_R_factor_gt 0.0637
_refine_ls_shift/su_max 0.000
_refine_ls_shift/su_mean 0.000
_refine_ls_structure_factor_coef Fsqd
_refine_ls_weighting_details 'calc w=1/[\s^2^(Fo^2^)+(0.0685P)^2^+4.1996P] where P=(Fo^2^+2Fc^2^)/3'
_refine_ls_weighting_scheme calc
_refine_ls_wR_factor_gt 0.1504
_refine_ls_wR_factor_ref 0.1693
_reflns_number_gt 4623
_reflns_number_total 6457
_reflns_threshold_expression >2sigma(I)
_cod_data_source_file b607013b.txt
_cod_original_sg_symbol_H-M P21/n
_cod_database_code 7101369

loop_
_symmetry_equiv_pos_as_xyz
'x, y, z'
'-x+1/2, y+1/2, -z+1/2'
'-x, -y, -z'
'x-1/2, -y-1/2, z-1/2'

loop_
_atom_site_label
_atom_site_type_symbol
_atom_site_fract_x
_atom_site_fract_y
_atom_site_fract_z
_atom_site_U_iso_or_equiv
_atom_site_adp_type
_atom_site_occupancy
_atom_site_symmetry_multiplicity
_atom_site_calc_flag
_atom_site_refinement_flags
_atom_site_disorder_assembly
_atom_site_disorder_group
C11 C -0.1051(3) -0.3643(2) -0.17712(13) 0.0421(8) Uani 1 1 d . A .
S12 S -0.22359(10) -0.44740(6) -0.17190(3) 0.0494(3) Uani 1 1 d . . .
C13 C -0.2189(3) -0.4302(2) -0.10529(12) 0.0388(7) Uani 1 1 d . A .
C14 C -0.1317(4) -0.3627(2) -0.08873(14) 0.0460(8) Uani 1 1 d . . .
H14 H -0.1155 -0.3435 -0.0535 0.055 Uiso 1 1 calc R A .
C15 C -0.0684(4) -0.3248(2) -0.12936(14) 0.0479(8) Uani 1 1 d . A .
H15 H -0.0063 -0.2766 -0.1244 0.057 Uiso 1 1 calc R . .
C16 C -0.2989(3) -0.4901(2) -0.07292(11) 0.0368(7) Uani 1 1 d . . .
C17 C -0.2903(4) -0.4563(2) -0.01675(12) 0.0445(8) Uani 1 1 d . A .
H17A H -0.3430 -0.4945 0.0039 0.067 Uiso 1 1 calc R . .
H17B H -0.3377 -0.4012 -0.0178 0.067 Uiso 1 1 calc R . .
H17C H -0.1846 -0.4517 -0.0006 0.067 Uiso 1 1 calc R . .
C111 C -0.4675(3) -0.4964(2) -0.09572(11) 0.0370(7) Uani 1 1 d . A .
C112 C -0.5488(4) -0.4230(2) -0.10636(13) 0.0464(8) Uani 1 1 d . . .
H112 H -0.4975 -0.3711 -0.1038 0.056 Uiso 1 1 calc R A .
C113 C -0.7039(4) -0.4247(2) -0.12071(14) 0.0530(9) Uani 1 1 d . A .
H113 H -0.7579 -0.3739 -0.1275 0.064 Uiso 1 1 calc R . .
C114 C -0.7797(4) -0.4992(3) -0.12520(13) 0.0539(9) Uani 1 1 d . . .
H114 H -0.8860 -0.5001 -0.1348 0.065 Uiso 1 1 calc R A .
C115 C -0.7008(4) -0.5727(2) -0.11565(13) 0.0500(9) Uani 1 1 d . A .
H115 H -0.7526 -0.6246 -0.1190 0.060 Uiso 1 1 calc R . .
C116 C -0.5447(4) -0.5710(2) -0.10098(12) 0.0426(8) Uani 1 1 d . . .
H116 H -0.4909 -0.6219 -0.0945 0.051 Uiso 1 1 calc R A .
C21 C -0.2196(3) -0.5735(2) -0.06997(12) 0.0390(7) Uani 1 1 d . A .
N22 N -0.2005(3) -0.61893(16) -0.11693(14) 0.0534(8) Uani 1 1 d . . .
H22 H -0.2336 -0.6048 -0.1496 0.064 Uiso 1 1 calc R A .
C23 C -0.1160(4) -0.6919(2) -0.09893(13) 0.0456(8) Uani 1 1 d . A .
C24 C -0.0883(4) -0.6905(2) -0.04529(14) 0.0539(9) Uani 1 1 d . . .
H24 H -0.0353 -0.7321 -0.0237 0.065 Uiso 1 1 calc R A .
C25 C -0.1508(4) -0.6179(2) -0.02746(13) 0.0503(9) Uani 1 1 d . A .
H25 H -0.1463 -0.6020 0.0082 0.060 Uiso 1 1 calc R . .
C26 C -0.0698(4) -0.7516(2) -0.13548(13) 0.0468(8) Uani 1 1 d . . .
C211 C -0.0267(4) -0.8361(2) -0.11509(12) 0.0457(8) Uani 1 1 d . A .
C212 C -0.1155(4) -0.8807(2) -0.08542(14) 0.0512(9) Uani 1 1 d . . .
H212 H -0.2048 -0.8559 -0.0770 0.061 Uiso 1 1 calc R A .
C213 C -0.0768(4) -0.9604(2) -0.06784(14) 0.0562(9) Uani 1 1 d . A .
H213 H -0.1396 -0.9891 -0.0473 0.067 Uiso 1 1 calc R . .
C214 C 0.0514(5) -0.9992(2) -0.07950(14) 0.0571(10) Uani 1 1 d . . .
C215 C 0.1430(5) -0.9539(2) -0.10726(15) 0.0603(10) Uani 1 1 d . A .
H215 H 0.2339 -0.9781 -0.1145 0.072 Uiso 1 1 calc R . .
C216 C 0.1059(4) -0.8742(2) -0.12475(14) 0.0564(9) Uani 1 1 d . . .
H216 H 0.1718 -0.8447 -0.1437 0.068 Uiso 1 1 calc R A .
C217 C 0.0889(6) -1.0879(3) -0.06322(17) 0.0773(13) Uani 1 1 d . A .
H21A H 0.0759 -1.1238 -0.0943 0.116 Uiso 1 1 calc R . .
H21B H 0.0216 -1.1066 -0.0390 0.116 Uiso 1 1 calc R . .
H21C H 0.1934 -1.0909 -0.0457 0.116 Uiso 1 1 calc R . .
C31 C -0.0621(4) -0.73331(17) -0.18698(13) 0.0475(8) Uani 1 1 d D A .
S32 S -0.07005(11) -0.62857(7) -0.21038(4) 0.0360(3) Uani 0.834(4) 1 d PD A 1
N32 N -0.054(2) -0.6780(8) -0.2242(3) 0.069(6) Uani 0.166(4) 1 d PD A 2
C33 C -0.0520(4) -0.6643(2) -0.27440(11) 0.0469(8) Uani 1 1 d D . .
C34 C -0.0437(4) -0.7525(2) -0.27537(13) 0.0518(9) Uani 1 1 d . A .
H34 H -0.0361 -0.7830 -0.3064 0.062 Uiso 1 1 calc R B 2
C35 C -0.0476(4) -0.7900(2) -0.22850(13) 0.0530(9) Uani 1 1 d . . .
H35 H -0.0412 -0.8487 -0.2238 0.064 Uiso 1 1 calc R A 2
C36 C -0.0513(4) -0.6088(2) -0.31446(12) 0.0450(8) Uani 1 1 d . A .
C311 C -0.0427(4) -0.6416(2) -0.36834(12) 0.0463(8) Uani 1 1 d . . .
C312 C 0.0840(4) -0.6819(2) -0.38072(13) 0.0514(9) Uani 1 1 d . A .
H312 H 0.1687 -0.6906 -0.3544 0.062 Uiso 1 1 calc R . .
C313 C 0.0873(5) -0.7097(2) -0.43171(14) 0.0555(9) Uani 1 1 d . . .
H313 H 0.1747 -0.7374 -0.4395 0.067 Uiso 1 1 calc R A .
C314 C -0.0322(5) -0.6982(2) -0.47113(14) 0.0574(10) Uani 1 1 d . A .
C315 C -0.1588(5) -0.6591(3) -0.45806(15) 0.0699(12) Uani 1 1 d . . .
H315 H -0.2437 -0.6508 -0.4843 0.084 Uiso 1 1 calc R A .
C316 C -0.1643(4) -0.6320(3) -0.40757(14) 0.0602(10) Uani 1 1 d . A .
H316 H -0.2533 -0.6062 -0.3997 0.072 Uiso 1 1 calc R . .
C317 C -0.0257(6) -0.7265(3) -0.52646(16) 0.0840(14) Uani 1 1 d . . .
H31A H -0.0079 -0.6782 -0.5480 0.126 Uiso 1 1 calc R A .
H31B H -0.1213 -0.7529 -0.5410 0.126 Uiso 1 1 calc R . .
H31C H 0.0565 -0.7667 -0.5264 0.126 Uiso 1 1 calc R . .
C41 C -0.0574(4) -0.5201(2) -0.30808(12) 0.0495(9) Uani 1 1 d D . .
N42 N -0.0717(7) -0.48116(18) -0.26431(14) 0.0547(13) Uani 0.834(4) 1 d PD A 1
S42 S -0.0750(9) -0.5020(2) -0.24115(18) 0.065(3) Uani 0.166(4) 1 d PD A 2
C43 C -0.0561(4) -0.39964(19) -0.26678(14) 0.0472(8) Uani 1 1 d D . .
C44 C -0.0361(4) -0.3817(2) -0.32082(14) 0.0558(9) Uani 1 1 d . A .
H44 H -0.0239 -0.3284 -0.3356 0.067 Uiso 1 1 calc R . .
C45 C -0.0382(4) -0.4560(2) -0.34556(15) 0.0560(9) Uani 1 1 d . A .
H45 H -0.0287 -0.4644 -0.3813 0.067 Uiso 1 1 calc R . .
C46 C -0.0574(3) -0.3420(2) -0.22604(13) 0.0429(8) Uani 1 1 d . A .
C411 C -0.0037(3) -0.2558(2) -0.23146(12) 0.0403(7) Uani 1 1 d . . .
C412 C 0.1246(4) -0.2395(2) -0.25414(12) 0.0446(8) Uani 1 1 d . A .
H412 H 0.1796 -0.2846 -0.2657 0.054 Uiso 1 1 calc R . .
C413 C 0.1724(4) -0.1588(2) -0.25995(13) 0.0457(8) Uani 1 1 d . . .
H413 H 0.2593 -0.1495 -0.2759 0.055 Uiso 1 1 calc R A .
C414 C 0.0973(4) -0.0909(2) -0.24319(12) 0.0444(8) Uani 1 1 d . A .
C415 C -0.0289(4) -0.1070(2) -0.21975(13) 0.0477(8) Uani 1 1 d . . .
H415 H -0.0827 -0.0618 -0.2077 0.057 Uiso 1 1 calc R A .
C416 C -0.0772(4) -0.1873(2) -0.21372(13) 0.0454(8) Uani 1 1 d . A .
H416 H -0.1629 -0.1964 -0.1970 0.055 Uiso 1 1 calc R . .
C417 C 0.1497(4) -0.0031(2) -0.25002(14) 0.0549(9) Uani 1 1 d . . .
H41A H 0.0827 0.0238 -0.2787 0.082 Uiso 1 1 calc R A .
H41B H 0.2525 -0.0041 -0.2583 0.082 Uiso 1 1 calc R . .
H41C H 0.1482 0.0282 -0.2175 0.082 Uiso 1 1 calc R . .

loop_
_atom_site_aniso_label
_atom_site_aniso_U_11
_atom_site_aniso_U_22
_atom_site_aniso_U_33
_atom_site_aniso_U_23
_atom_site_aniso_U_13
_atom_site_aniso_U_12
C11 0.0345(17) 0.0391(18) 0.052(2) -0.0023(16) 0.0040(14) 0.0027(14)
S12 0.0495(5) 0.0554(6) 0.0450(5) -0.0015(4) 0.0128(4) -0.0032(4)
C13 0.0316(16) 0.0452(18) 0.0408(17) -0.0033(15) 0.0087(13) 0.0066(14)
C14 0.0421(19) 0.048(2) 0.0486(19) -0.0016(16) 0.0094(15) 0.0031(16)
C15 0.0398(18) 0.0430(19) 0.062(2) 0.0057(17) 0.0101(16) 0.0015(15)
C16 0.0368(17) 0.0430(18) 0.0319(15) -0.0036(14) 0.0094(12) 0.0013(14)
C17 0.0461(19) 0.052(2) 0.0363(17) -0.0076(15) 0.0104(14) 0.0035(16)
C111 0.0388(17) 0.0457(19) 0.0285(15) -0.0036(14) 0.0111(12) 0.0025(15)
C112 0.0442(19) 0.047(2) 0.049(2) -0.0052(16) 0.0098(15) 0.0061(16)
C113 0.0400(19) 0.062(2) 0.056(2) -0.0082(19) 0.0049(16) 0.0129(18)
C114 0.0388(19) 0.074(3) 0.048(2) -0.0105(19) 0.0045(15) 0.0040(19)
C115 0.046(2) 0.064(2) 0.0404(18) -0.0085(17) 0.0103(15) -0.0094(18)
C116 0.0436(19) 0.050(2) 0.0350(17) -0.0006(15) 0.0097(14) 0.0041(16)
C21 0.0370(17) 0.0456(18) 0.0355(17) -0.0063(15) 0.0092(13) 0.0022(14)
N22 0.0279(14) 0.0290(14) 0.104(2) -0.0082(15) 0.0139(14) 0.0085(11)
C23 0.0422(19) 0.0445(19) 0.049(2) -0.0003(16) 0.0050(15) 0.0016(15)
C24 0.056(2) 0.054(2) 0.048(2) 0.0025(17) -0.0058(16) 0.0120(18)
C25 0.055(2) 0.053(2) 0.0408(19) -0.0027(17) -0.0019(15) 0.0097(17)
C26 0.0414(19) 0.051(2) 0.0464(19) 0.0045(17) 0.0017(14) 0.0003(16)
C211 0.049(2) 0.049(2) 0.0384(17) -0.0001(16) 0.0029(15) 0.0038(16)
C212 0.057(2) 0.047(2) 0.049(2) -0.0026(17) 0.0090(17) 0.0070(17)
C213 0.067(3) 0.052(2) 0.051(2) 0.0025(18) 0.0123(18) 0.0016(19)
C214 0.072(3) 0.052(2) 0.045(2) -0.0030(18) 0.0039(18) 0.015(2)
C215 0.062(2) 0.065(3) 0.054(2) -0.003(2) 0.0084(18) 0.019(2)
C216 0.055(2) 0.065(2) 0.050(2) 0.0040(19) 0.0097(17) 0.0108(19)
C217 0.107(4) 0.058(3) 0.067(3) 0.001(2) 0.012(2) 0.025(3)
C31 0.045(2) 0.050(2) 0.047(2) 0.0036(17) 0.0021(15) -0.0001(16)
S32 0.0412(6) 0.0384(6) 0.0297(5) -0.0054(4) 0.0094(4) 0.0008(5)
N32 0.047(12) 0.092(19) 0.067(16) -0.032(15) 0.004(10) -0.010(12)
C33 0.0405(19) 0.067(2) 0.0339(18) -0.0103(17) 0.0089(14) -0.0036(17)
C34 0.044(2) 0.070(3) 0.0419(19) -0.0028(18) 0.0077(15) -0.0029(18)
C35 0.050(2) 0.061(2) 0.047(2) 0.0049(18) 0.0056(16) 0.0006(18)
C36 0.0427(19) 0.058(2) 0.0362(17) -0.0089(16) 0.0108(14) -0.0038(16)
C311 0.056(2) 0.049(2) 0.0361(17) -0.0073(15) 0.0139(15) -0.0067(17)
C312 0.060(2) 0.054(2) 0.0423(19) -0.0063(17) 0.0155(16) 0.0002(18)
C313 0.071(3) 0.048(2) 0.053(2) -0.0073(18) 0.0267(19) -0.0013(19)
C314 0.082(3) 0.052(2) 0.042(2) -0.0108(17) 0.0213(19) -0.010(2)
C315 0.077(3) 0.086(3) 0.045(2) -0.011(2) 0.0000(19) -0.002(2)
C316 0.058(2) 0.078(3) 0.045(2) -0.0146(19) 0.0100(17) 0.004(2)
C317 0.123(4) 0.086(3) 0.048(2) -0.023(2) 0.029(2) -0.011(3)
C41 0.0410(19) 0.068(2) 0.0404(19) -0.0170(18) 0.0093(14) 0.0002(17)
N42 0.064(3) 0.067(3) 0.036(2) 0.003(2) 0.018(2) -0.003(2)
S42 0.038(3) 0.064(5) 0.091(7) -0.053(5) 0.006(4) 0.001(3)
C43 0.0416(19) 0.0386(19) 0.061(2) -0.0054(17) 0.0054(16) 0.0001(15)
C44 0.055(2) 0.059(2) 0.052(2) -0.0057(19) 0.0030(17) 0.0021(18)
C45 0.060(2) 0.060(2) 0.048(2) -0.0104(19) 0.0076(17) 0.0018(19)
C46 0.0350(17) 0.0441(19) 0.0492(19) 0.0003(16) 0.0050(14) 0.0038(14)
C411 0.0356(17) 0.0440(19) 0.0409(17) -0.0011(15) 0.0049(13) 0.0005(14)
C412 0.0406(18) 0.051(2) 0.0439(18) -0.0038(16) 0.0107(14) 0.0030(15)
C413 0.0382(18) 0.057(2) 0.0424(18) 0.0014(16) 0.0091(14) -0.0030(16)
C414 0.0459(19) 0.049(2) 0.0369(17) 0.0010(16) 0.0031(14) -0.0053(16)
C415 0.049(2) 0.0439(19) 0.052(2) 0.0002(16) 0.0128(16) 0.0028(16)
C416 0.0374(18) 0.0443(19) 0.057(2) 0.0025(16) 0.0136(15) 0.0005(15)
C417 0.063(2) 0.052(2) 0.050(2) 0.0034(18) 0.0107(17) -0.0105(18)

loop_
_atom_type_symbol
_atom_type_description
_atom_type_scat_dispersion_real
_atom_type_scat_dispersion_imag
_atom_type_scat_source
C C 0.0033 0.0016 'International Tables Vol C Tables 4.2.6.8 and 6.1.1.4'
H H 0.0000 0.0000 'International Tables Vol C Tables 4.2.6.8 and 6.1.1.4'
N N 0.0061 0.0033 'International Tables Vol C Tables 4.2.6.8 and 6.1.1.4'
S S 0.1246 0.1234 'International Tables Vol C Tables 4.2.6.8 and 6.1.1.4'

loop_
_geom_angle_atom_site_label_1
_geom_angle_atom_site_label_2
_geom_angle_atom_site_label_3
_geom_angle
C15 C11 C46 127.4(3)
C15 C11 S12 110.5(3)
C46 C11 S12 122.1(2)
C11 S12 C13 91.85(16)
C11 S12 S42 79.28(16)
C13 S12 S42 144.55(19)
C14 C13 C16 128.6(3)
C14 C13 S12 111.3(2)
C16 C13 S12 120.0(2)
C13 C14 C15 112.8(3)
C11 C15 C14 113.5(3)
C21 C16 C13 109.1(2)
C21 C16 C17 108.0(2)
C13 C16 C17 109.5(3)
C21 C16 C111 112.9(3)
C13 C16 C111 110.5(2)
C17 C16 C111 106.7(2)
C116 C111 C112 118.3(3)
C116 C111 C16 122.9(3)
C112 C111 C16 118.5(3)
C113 C112 C111 120.9(3)
C114 C113 C112 120.4(3)
C113 C114 C115 119.6(3)
C114 C115 C116 120.0(3)
C111 C116 C115 120.8(3)
C25 C21 N22 108.1(3)
C25 C21 C16 130.6(3)
N22 C21 C16 121.2(3)
C23 N22 C21 105.3(3)
C24 C23 N22 108.7(3)
C24 C23 C26 130.1(3)
N22 C23 C26 121.2(3)
C23 C24 C25 109.0(3)
C21 C25 C24 108.8(3)
C31 C26 C23 123.4(3)
C31 C26 C211 119.3(3)
C23 C26 C211 117.2(3)
C212 C211 C216 117.0(3)
C212 C211 C26 121.7(3)
C216 C211 C26 121.3(3)
C213 C212 C211 121.3(3)
C214 C213 C212 121.4(4)
C215 C214 C213 117.3(3)
C215 C214 C217 121.1(4)
C213 C214 C217 121.5(4)
C216 C215 C214 121.7(4)
C215 C216 C211 121.1(4)
N32 C31 C26 150.0(6)
N32 C31 C35 82.0(7)
C26 C31 C35 127.9(3)
N32 C31 S32 28.6(6)
C26 C31 S32 121.6(3)
C35 C31 S32 110.4(3)
C33 S32 C31 90.42(18)
C31 N32 C33 147.1(11)
C31 N32 C34 95.9(8)
C33 N32 C34 51.4(5)
C31 N32 C35 51.6(5)
C33 N32 C35 95.7(8)
C34 N32 C35 44.3(4)
N32 C33 C36 148.9(6)
N32 C33 C34 81.9(7)
C36 C33 C34 129.1(3)
N32 C33 S32 28.7(6)
C36 C33 S32 120.4(3)
C34 C33 S32 110.5(3)
C35 C34 C33 114.7(3)
C35 C34 N32 68.1(3)
C33 C34 N32 46.6(3)
C34 C35 C31 113.9(3)
C34 C35 N32 67.6(3)
C31 C35 N32 46.4(3)
C33 C36 C41 123.7(3)
C33 C36 C311 118.7(3)
C41 C36 C311 117.6(3)
C316 C311 C312 117.9(3)
C316 C311 C36 119.6(3)
C312 C311 C36 122.4(3)
C311 C312 C313 120.1(3)
C314 C313 C312 122.0(4)
C313 C314 C315 117.3(3)
C313 C314 C317 121.5(4)
C315 C314 C317 121.2(4)
C316 C315 C314 121.4(4)
C311 C316 C315 121.3(4)
N42 C41 C36 125.4(3)
N42 C41 C45 106.1(3)
C36 C41 C45 128.3(3)
N42 C41 S42 19.00(17)
C36 C41 S42 106.5(3)
C45 C41 S42 124.9(3)
C41 N42 C43 113.8(4)
C41 S42 C43 76.3(2)
C41 S42 S12 150.5(4)
C43 S42 S12 92.0(2)
N42 C43 C46 127.2(3)
N42 C43 C44 105.7(3)
C46 C43 C44 127.1(3)
N42 C43 S42 18.92(17)
C46 C43 S42 108.4(3)
C44 C43 S42 124.5(3)
C45 C44 C43 106.5(3)
C44 C45 C41 107.8(3)
C43 C46 C11 122.2(3)
C43 C46 C411 120.4(3)
C11 C46 C411 117.4(3)
C416 C411 C412 117.0(3)
C416 C411 C46 121.8(3)
C412 C411 C46 121.2(3)
C413 C412 C411 120.8(3)
C412 C413 C414 121.9(3)
C413 C414 C415 117.4(3)
C413 C414 C417 121.5(3)
C415 C414 C417 121.1(3)
C416 C415 C414 121.1(3)
C415 C416 C411 121.8(3)

loop_
_geom_bond_atom_site_label_1
_geom_bond_atom_site_label_2
_geom_bond_distance
C11 C15 1.380(5)
C11 C46 1.439(5)
C11 S12 1.725(3)
S12 C13 1.736(3)
S12 S42 2.545(5)
C13 C14 1.365(5)
C13 C16 1.525(4)
C14 C15 1.406(5)
C16 C21 1.512(4)
C16 C17 1.539(4)
C16 C111 1.543(4)
C111 C116 1.380(4)
C111 C112 1.390(4)
C112 C113 1.387(5)
C113 C114 1.371(5)
C114 C115 1.379(5)
C115 C116 1.397(5)
C21 C25 1.374(5)
C21 N22 1.447(4)
N22 C23 1.433(4)
C23 C24 1.369(5)
C23 C26 1.449(5)
C24 C25 1.400(5)
C26 C31 1.374(5)
C26 C211 1.483(5)
C211 C212 1.386(5)
C211 C216 1.396(5)
C212 C213 1.383(5)
C213 C214 1.383(5)
C214 C215 1.378(6)
C214 C217 1.506(5)
C215 C216 1.378(5)
C31 N32 1.318(3)
C31 C35 1.427(5)
C31 S32 1.783(3)
S32 C33 1.780(2)
N32 C33 1.318(3)
N32 C34 1.795(13)
N32 C35 1.802(13)
C33 C36 1.365(5)
C33 C34 1.417(5)
C34 C35 1.357(5)
C36 C41 1.434(5)
C36 C311 1.500(4)
C311 C316 1.380(5)
C311 C312 1.389(5)
C312 C313 1.394(5)
C313 C314 1.375(5)
C314 C315 1.386(6)
C314 C317 1.508(5)
C315 C316 1.382(5)
C41 N42 1.314(3)
C41 C45 1.440(5)
C41 S42 1.783(3)
N42 C43 1.317(3)
S42 C43 1.787(3)
C43 C46 1.402(5)
C43 C44 1.462(5)
C44 C45 1.349(5)
C46 C411 1.478(5)
C411 C416 1.394(4)
C411 C412 1.395(4)
C412 C413 1.379(5)
C413 C414 1.384(5)
C414 C415 1.389(5)
C414 C417 1.504(5)
C415 C416 1.375(5)

loop_
_geom_torsion_atom_site_label_1
_geom_torsion_atom_site_label_2
_geom_torsion_atom_site_label_3
_geom_torsion_atom_site_label_4
_geom_torsion
C15 C11 S12 C13 -1.5(3)
C46 C11 S12 C13 179.3(3)
C15 C11 S12 S42 -146.9(3)
C46 C11 S12 S42 33.9(3)
C11 S12 C13 C14 0.9(3)
S42 S12 C13 C14 74.9(4)
C11 S12 C13 C16 -175.9(2)
S42 S12 C13 C16 -101.8(3)
C16 C13 C14 C15 176.3(3)
S12 C13 C14 C15 -0.1(4)
C46 C11 C15 C14 -179.1(3)
S12 C11 C15 C14 1.7(4)
C13 C14 C15 C11 -1.1(4)
C14 C13 C16 C21 -108.7(4)
S12 C13 C16 C21 67.4(3)
C14 C13 C16 C17 9.3(4)
S12 C13 C16 C17 -174.6(2)
C14 C13 C16 C111 126.6(3)
S12 C13 C16 C111 -57.3(3)
C21 C16 C111 C116 14.5(4)
C13 C16 C111 C116 137.0(3)
C17 C16 C111 C116 -104.0(3)
C21 C16 C111 C112 -172.4(3)
C13 C16 C111 C112 -49.8(4)
C17 C16 C111 C112 69.2(3)
C116 C111 C112 C113 1.5(5)
C16 C111 C112 C113 -172.0(3)
C111 C112 C113 C114 -0.7(5)
C112 C113 C114 C115 -0.3(5)
C113 C114 C115 C116 0.6(5)
C112 C111 C116 C115 -1.2(4)
C16 C111 C116 C115 172.0(3)
C114 C115 C116 C111 0.2(5)
C13 C16 C21 C25 120.0(4)
C17 C16 C21 C25 1.1(5)
C111 C16 C21 C25 -116.6(4)
C13 C16 C21 N22 -57.2(4)
C17 C16 C21 N22 -176.1(3)
C111 C16 C21 N22 66.1(4)
C25 C21 N22 C23 -0.3(3)
C16 C21 N22 C23 177.5(3)
C21 N22 C23 C24 0.6(4)
C21 N22 C23 C26 -177.6(3)
N22 C23 C24 C25 -0.7(4)
C26 C23 C24 C25 177.3(4)
N22 C21 C25 C24 -0.2(4)
C16 C21 C25 C24 -177.7(3)
C23 C24 C25 C21 0.6(4)
C24 C23 C26 C31 -158.1(4)
N22 C23 C26 C31 19.7(5)
C24 C23 C26 C211 20.9(5)
N22 C23 C26 C211 -161.3(3)
C31 C26 C211 C212 -133.0(4)
C23 C26 C211 C212 47.9(5)
C31 C26 C211 C216 47.3(5)
C23 C26 C211 C216 -131.7(3)
C216 C211 C212 C213 -2.2(5)
C26 C211 C212 C213 178.1(3)
C211 C212 C213 C214 -0.6(6)
C212 C213 C214 C215 3.0(6)
C212 C213 C214 C217 -176.2(4)
C213 C214 C215 C216 -2.7(6)
C217 C214 C215 C216 176.6(4)
C214 C215 C216 C211 -0.1(6)
C212 C211 C216 C215 2.6(5)
C26 C211 C216 C215 -177.8(3)
C23 C26 C31 N32 19(2)
C211 C26 C31 N32 -160.0(18)
C23 C26 C31 C35 -166.4(3)
C211 C26 C31 C35 14.6(5)
C23 C26 C31 S32 13.4(5)
C211 C26 C31 S32 -165.5(3)
N32 C31 S32 C33 5.3(18)
C26 C31 S32 C33 179.6(3)
C35 C31 S32 C33 -0.5(3)
C26 C31 N32 C33 -176.5(15)
C35 C31 N32 C33 8(3)
S32 C31 N32 C33 -167(5)
C26 C31 N32 C34 177.8(10)
C35 C31 N32 C34 2.1(7)
S32 C31 N32 C34 -172(2)
C26 C31 N32 C35 175.7(16)
S32 C31 N32 C35 -174.4(17)
C31 N32 C33 C36 174.8(16)
C34 N32 C33 C36 -177.9(15)
C35 N32 C33 C36 -179.0(9)
C31 N32 C33 C34 -7(3)
C35 N32 C33 C34 -1.1(6)
C31 N32 C33 S32 167(5)
C34 N32 C33 S32 173.9(17)
C35 N32 C33 S32 173(2)
C31 S32 C33 N32 -5.3(18)
C31 S32 C33 C36 179.6(3)
C31 S32 C33 C34 1.1(3)
N32 C33 C34 C35 1.6(9)
C36 C33 C34 C35 -179.8(3)
S32 C33 C34 C35 -1.5(4)
C36 C33 C34 N32 178.6(10)
S32 C33 C34 N32 -3.1(9)
C31 N32 C34 C35 -2.4(7)
C33 N32 C34 C35 -178.4(9)
C31 N32 C34 C33 176.0(16)
C35 N32 C34 C33 178.4(9)
C33 C34 C35 C31 1.1(5)
N32 C34 C35 C31 2.4(7)
C33 C34 C35 N32 -1.3(7)
N32 C31 C35 C34 -3.0(9)
C26 C31 C35 C34 179.7(3)
S32 C31 C35 C34 -0.2(4)
C26 C31 C35 N32 -177.3(10)
S32 C31 C35 N32 2.8(9)
C31 N32 C35 C34 177.0(9)
C33 N32 C35 C34 1.3(7)
C33 N32 C35 C31 -175.7(16)
C34 N32 C35 C31 -177.0(9)
N32 C33 C36 C41 -1.5(19)
C34 C33 C36 C41 -178.8(3)
S32 C33 C36 C41 3.1(5)
N32 C33 C36 C311 178.1(18)
C34 C33 C36 C311 0.9(6)
S32 C33 C36 C311 -177.3(2)
C33 C36 C311 C316 112.9(4)
C41 C36 C311 C316 -67.4(5)
C33 C36 C311 C312 -67.1(5)
C41 C36 C311 C312 112.5(4)
C316 C311 C312 C313 1.4(5)
C36 C311 C312 C313 -178.6(3)
C311 C312 C313 C314 0.3(6)
C312 C313 C314 C315 -1.3(6)
C312 C313 C314 C317 178.4(4)
C313 C314 C315 C316 0.7(6)
C317 C314 C315 C316 -179.0(4)
C312 C311 C316 C315 -2.0(6)
C36 C311 C316 C315 178.0(4)
C314 C315 C316 C311 1.0(7)
C33 C36 C41 N42 -3.5(6)
C311 C36 C41 N42 176.9(4)
C33 C36 C41 C45 171.3(3)
C311 C36 C41 C45 -8.3(5)
C33 C36 C41 S42 -2.8(5)
C311 C36 C41 S42 177.5(4)
C36 C41 N42 C43 172.2(4)
C45 C41 N42 C43 -3.6(6)
S42 C41 N42 C43 170.2(18)
N42 C41 S42 C43 -6.8(13)
C36 C41 S42 C43 174.9(3)
C45 C41 S42 C43 0.5(5)
N42 C41 S42 S12 62.1(13)
C36 C41 S42 S12 -116.2(5)
C45 C41 S42 S12 69.4(7)
C11 S12 S42 C41 -97.7(5)
C13 S12 S42 C41 -175.6(5)
C11 S12 S42 C43 -32.6(3)
C13 S12 S42 C43 -110.5(3)
C41 N42 C43 C46 -176.4(4)
C41 N42 C43 C44 3.2(6)
C41 N42 C43 S42 -170.2(18)
C41 S42 C43 N42 6.8(13)
S12 S42 C43 N42 -145.9(16)
C41 S42 C43 C46 -178.4(3)
S12 S42 C43 C46 28.9(3)
C41 S42 C43 C44 -0.9(5)
S12 S42 C43 C44 -153.6(3)
N42 C43 C44 C45 -1.4(5)
C46 C43 C44 C45 178.2(3)
S42 C43 C44 C45 1.2(5)
C43 C44 C45 C41 -0.6(4)
N42 C41 C45 C44 2.5(5)
C36 C41 C45 C44 -173.1(4)
S42 C41 C45 C44 0.0(5)
N42 C43 C46 C11 -12.1(6)
C44 C43 C46 C11 168.4(3)
S42 C43 C46 C11 -14.2(5)
N42 C43 C46 C411 165.7(4)
C44 C43 C46 C411 -13.8(5)
S42 C43 C46 C411 163.6(4)
C15 C11 C46 C43 157.4(3)
S12 C11 C46 C43 -23.5(4)
C15 C11 C46 C411 -20.4(5)
S12 C11 C46 C411 158.6(2)
C43 C46 C411 C416 139.5(3)
C11 C46 C411 C416 -42.6(4)
C43 C46 C411 C412 -41.2(5)
C11 C46 C411 C412 136.7(3)
C416 C411 C412 C413 -2.0(5)
C46 C411 C412 C413 178.8(3)
C411 C412 C413 C414 0.8(5)
C412 C413 C414 C415 0.4(5)
C412 C413 C414 C417 -179.6(3)
C413 C414 C415 C416 -0.2(5)
C417 C414 C415 C416 179.7(3)
C414 C415 C416 C411 -1.0(5)
C412 C411 C416 C415 2.1(5)
C46 C411 C416 C415 -178.6(3)
